data_4079125
loop_
_publ_author_name
'Nikitin, Kirill'
'Bothe, Cornelia'
'M\"uller-Bunz, Helge'
'Ortin, Yannick'
'McGlinchey, Michael J.'

_publ_section_title
;
 High and Low Rotational Barriers in Metal Tricarbonyl Complexes of 2- and
 3-Indenyl Anthracenes and Triptycenes: Rational Design of Molecular
 Brakes
;
_journal_issue 17
_journal_name_full Organometallics
_journal_page_first 6183
_journal_paper_doi 10.1021/om300512z
_journal_volume 31
_journal_year 2012
_chemical_formula_moiety 'C26 H16 O3 Cr'
_chemical_formula_sum 'C26 H16 Cr O3'
_chemical_formula_weight 428.39
_chemical_name_systematic
; 
 ? 
;
_space_group_IT_number 15
_symmetry_cell_setting monoclinic
_symmetry_space_group_name_Hall '-C 2yc'
_symmetry_space_group_name_H-M 'C 1 2/c 1'
_atom_sites_solution_hydrogens geom
_atom_sites_solution_primary direct
_atom_sites_solution_secondary difmap
_audit_creation_method SHELXL-97
_cell_angle_alpha 90.00
_cell_angle_beta 116.783(2)
_cell_angle_gamma 90.00
_cell_formula_units_Z 8
_cell_length_a 22.3421(19)
_cell_length_b 10.7303(9)
_cell_length_c 18.7235(15)
_cell_measurement_reflns_used 3108
_cell_measurement_temperature 293(2)
_cell_measurement_theta_max 21.25
_cell_measurement_theta_min 2.16
_cell_volume 4007.2(6)
_computing_cell_refinement 'Bruker SAINT'
_computing_data_collection 'Bruker SMART'
_computing_data_reduction 'Bruker SAINT'
_computing_molecular_graphics 'Bruker SHELXTL'
_computing_publication_material 'Bruker SHELXTL'
_computing_structure_refinement 'SHELXL-97 (Sheldrick, 2008)'
_computing_structure_solution 'SHELXS-97 (Sheldrick, 2008)'
_diffrn_ambient_temperature 293(2)
_diffrn_detector_area_resol_mean 8.366
_diffrn_measured_fraction_theta_full 0.991
_diffrn_measured_fraction_theta_max 0.991
_diffrn_measurement_device_type 'CCD area detector'
_diffrn_measurement_method '\f and \w scans'
_diffrn_radiation_monochromator graphite
_diffrn_radiation_source 'sealed tube'
_diffrn_radiation_type MoK\a
_diffrn_radiation_wavelength 0.71073
_diffrn_reflns_av_R_equivalents 0.0282
_diffrn_reflns_av_sigmaI/netI 0.0248
_diffrn_reflns_limit_h_max 22
_diffrn_reflns_limit_h_min -23
_diffrn_reflns_limit_k_max 11
_diffrn_reflns_limit_k_min -11
_diffrn_reflns_limit_l_max 19
_diffrn_reflns_limit_l_min -19
_diffrn_reflns_number 9873
_diffrn_reflns_theta_full 21.58
_diffrn_reflns_theta_max 21.58
_diffrn_reflns_theta_min 2.04
_exptl_absorpt_coefficient_mu 0.596
_exptl_absorpt_correction_T_max 0.9428
_exptl_absorpt_correction_T_min 0.8166
_exptl_absorpt_correction_type multi-scan
_exptl_absorpt_process_details
; 
 SADABS v.2.10 (Bruker,2003) was used for absorption correction. 
 R(int) for selected reflections was 0.044 before and 0.024 after 
 correction. The Ratio of minimum to maximum transmission is 0.866151. 
 The \l/2 correction factor is 0.0015 
;
_exptl_crystal_colour yellow
_exptl_crystal_density_diffrn 1.420
_exptl_crystal_density_method 'not measured'
_exptl_crystal_description rod
_exptl_crystal_F_000 1760
_exptl_crystal_size_max 0.40
_exptl_crystal_size_mid 0.15
_exptl_crystal_size_min 0.10
_refine_diff_density_max 0.332
_refine_diff_density_min -0.148
_refine_diff_density_rms 0.057
_refine_ls_extinction_method none
_refine_ls_goodness_of_fit_ref 1.069
_refine_ls_hydrogen_treatment constr
_refine_ls_matrix_type full
_refine_ls_number_parameters 271
_refine_ls_number_reflns 2308
_refine_ls_number_restraints 131
_refine_ls_restrained_S_all 1.050
_refine_ls_R_factor_all 0.0508
_refine_ls_R_factor_gt 0.0431
_refine_ls_shift/su_max 0.001
_refine_ls_shift/su_mean 0.000
_refine_ls_structure_factor_coef Fsqd
_refine_ls_weighting_details 'calc w=1/[\s^2^(Fo^2^)+(0.0715P)^2^+3.2259P] where P=(Fo^2^+2Fc^2^)/3'
_refine_ls_weighting_scheme calc
_refine_ls_wR_factor_gt 0.1124
_refine_ls_wR_factor_ref 0.1184
_reflns_number_gt 1989
_reflns_number_total 2308
_reflns_threshold_expression I>2\s(I)
_cod_data_source_file om300512z_si_002.cif
_cod_data_source_block mjm300(24)
_cod_original_sg_symbol_H-M 'C 2/c'
_cod_original_formula_sum 'C26 H16 O3 Cr'
_cod_database_code 4079125

loop_
_symmetry_equiv_pos_as_xyz
'x, y, z'
'-x, y, -z+1/2'
'x+1/2, y+1/2, z'
'-x+1/2, y+1/2, -z+1/2'
'-x, -y, -z'
'x, -y, z-1/2'
'-x+1/2, -y+1/2, -z'
'x+1/2, -y+1/2, z-1/2'

loop_
_atom_site_label
_atom_site_type_symbol
_atom_site_fract_x
_atom_site_fract_y
_atom_site_fract_z
_atom_site_U_iso_or_equiv
_atom_site_adp_type
_atom_site_occupancy
_atom_site_symmetry_multiplicity
_atom_site_calc_flag
_atom_site_refinement_flags
Cr Cr 0.05524(3) 0.37401(5) 0.13425(3) 0.0526(3) Uani 1 1 d U
C1 C 0.20599(16) 0.2369(3) 0.2151(2) 0.0511(8) Uani 1 1 d U
C2 C 0.20828(18) 0.1867(4) 0.2812(2) 0.0635(9) Uani 1 1 d U
H2 H 0.2311 0.1134 0.3041 0.076 Uiso 1 1 calc R
C3 C 0.1700(2) 0.2614(4) 0.3148(2) 0.0694(10) Uani 1 1 d U
H3A H 0.1339 0.2130 0.3162 0.083 Uiso 1 1 calc R
H3B H 0.1992 0.2911 0.3683 0.083 Uiso 1 1 calc R
C3A C 0.14344(17) 0.3671(3) 0.2568(2) 0.0563(8) Uani 1 1 d U
C4 C 0.10405(19) 0.4688(4) 0.2543(2) 0.0686(10) Uani 1 1 d U
H4 H 0.0886 0.4780 0.2926 0.082 Uiso 1 1 calc R
C5 C 0.08794(19) 0.5568(4) 0.1935(2) 0.0704(10) Uani 1 1 d U
H5 H 0.0606 0.6239 0.1907 0.085 Uiso 1 1 calc R
C6 C 0.11217(17) 0.5460(3) 0.1366(2) 0.0637(9) Uani 1 1 d U
H6 H 0.1030 0.6077 0.0982 0.076 Uiso 1 1 calc R
C7 C 0.15034(16) 0.4413(3) 0.1379(2) 0.0546(8) Uani 1 1 d U
H7 H 0.1644 0.4308 0.0985 0.066 Uiso 1 1 calc R
C7A C 0.16726(16) 0.3525(3) 0.19908(18) 0.0482(8) Uani 1 1 d U
C8 C 0.23430(16) 0.1886(3) 0.16221(19) 0.0522(8) Uani 1 1 d U
C9 C 0.20230(17) 0.0894(3) 0.1096(2) 0.0589(9) Uani 1 1 d U
C10 C 0.1438(2) 0.0308(4) 0.1049(2) 0.0778(11) Uani 1 1 d U
H10 H 0.1248 0.0589 0.1371 0.093 Uiso 1 1 calc R
C11 C 0.1150(3) -0.0660(5) 0.0540(3) 0.1058(16) Uani 1 1 d U
H11 H 0.0765 -0.1030 0.0517 0.127 Uiso 1 1 calc R
C12 C 0.1425(3) -0.1105(5) 0.0051(3) 0.1189(19) Uani 1 1 d U
H12 H 0.1228 -0.1780 -0.0285 0.143 Uiso 1 1 calc R
C13 C 0.1965(3) -0.0577(5) 0.0061(3) 0.0990(15) Uani 1 1 d U
H13 H 0.2138 -0.0885 -0.0273 0.119 Uiso 1 1 calc R
C14 C 0.2288(2) 0.0458(4) 0.0575(2) 0.0707(10) Uani 1 1 d U
C15 C 0.2842(2) 0.1032(4) 0.0587(2) 0.0751(11) Uani 1 1 d U
H15 H 0.3006 0.0751 0.0240 0.090 Uiso 1 1 calc R
C16 C 0.31600(19) 0.1996(4) 0.1087(2) 0.0668(10) Uani 1 1 d U
C17 C 0.3734(2) 0.2570(5) 0.1111(3) 0.0915(13) Uani 1 1 d U
H17 H 0.3899 0.2297 0.0763 0.110 Uiso 1 1 calc R
C18 C 0.4052(2) 0.3504(5) 0.1623(4) 0.1061(17) Uani 1 1 d U
H18 H 0.4427 0.3875 0.1618 0.127 Uiso 1 1 calc R
C19 C 0.3819(2) 0.3920(4) 0.2165(3) 0.0950(15) Uani 1 1 d U
H19 H 0.4047 0.4554 0.2524 0.114 Uiso 1 1 calc R
C20 C 0.32694(19) 0.3410(3) 0.2170(3) 0.0706(11) Uani 1 1 d U
H20 H 0.3122 0.3699 0.2532 0.085 Uiso 1 1 calc R
C21 C 0.29134(17) 0.2442(3) 0.1634(2) 0.0554(9) Uani 1 1 d U
C22 C 0.03546(17) 0.3059(3) 0.0367(2) 0.0591(9) Uani 1 1 d U
O22 O 0.02181(14) 0.2624(3) -0.02491(17) 0.0815(8) Uani 1 1 d U
C23 C 0.0258(2) 0.2288(4) 0.1585(2) 0.0730(11) Uani 1 1 d U
O23 O 0.00831(18) 0.1364(3) 0.1729(2) 0.1143(12) Uani 1 1 d U
C24 C -0.0317(2) 0.4264(4) 0.0894(2) 0.0644(9) Uani 1 1 d U
O24 O -0.08712(15) 0.4544(3) 0.05959(18) 0.0952(10) Uani 1 1 d U

loop_
_atom_site_aniso_label
_atom_site_aniso_U_11
_atom_site_aniso_U_22
_atom_site_aniso_U_33
_atom_site_aniso_U_23
_atom_site_aniso_U_13
_atom_site_aniso_U_12
Cr 0.0511(4) 0.0545(4) 0.0546(4) -0.0004(3) 0.0259(3) 0.0020(3)
C1 0.0416(18) 0.053(2) 0.054(2) -0.0014(16) 0.0171(15) -0.0056(15)
C2 0.056(2) 0.066(2) 0.062(2) 0.0129(19) 0.0209(18) 0.0048(19)
C3 0.069(3) 0.086(3) 0.049(2) 0.0057(19) 0.0235(18) -0.005(2)
C3A 0.055(2) 0.064(2) 0.0472(18) -0.0056(16) 0.0202(16) -0.0028(17)
C4 0.070(2) 0.080(3) 0.060(2) -0.0194(19) 0.0321(19) -0.004(2)
C5 0.071(3) 0.057(2) 0.081(3) -0.0146(19) 0.033(2) 0.0043(18)
C6 0.063(2) 0.049(2) 0.074(2) 0.0017(17) 0.0265(19) -0.0032(17)
C7 0.053(2) 0.054(2) 0.057(2) -0.0012(17) 0.0255(16) -0.0061(16)
C7A 0.0450(17) 0.0499(19) 0.0471(18) -0.0044(15) 0.0185(15) -0.0066(15)
C8 0.0474(19) 0.0461(19) 0.058(2) 0.0079(16) 0.0190(16) 0.0069(16)
C9 0.054(2) 0.052(2) 0.058(2) 0.0030(17) 0.0135(18) 0.0066(17)
C10 0.069(3) 0.068(3) 0.079(3) -0.005(2) 0.018(2) -0.013(2)
C11 0.086(3) 0.086(3) 0.112(4) -0.011(3) 0.014(3) -0.025(3)
C12 0.119(5) 0.095(4) 0.096(4) -0.028(3) 0.007(3) -0.008(3)
C13 0.112(4) 0.092(3) 0.067(3) -0.022(3) 0.017(3) 0.020(3)
C14 0.074(3) 0.065(2) 0.057(2) -0.0014(19) 0.016(2) 0.017(2)
C15 0.081(3) 0.085(3) 0.060(2) 0.003(2) 0.033(2) 0.027(2)
C16 0.058(2) 0.070(3) 0.077(3) 0.022(2) 0.035(2) 0.0205(19)
C17 0.081(3) 0.100(3) 0.115(4) 0.027(3) 0.063(3) 0.021(3)
C18 0.073(3) 0.094(4) 0.170(5) 0.029(3) 0.071(4) 0.003(3)
C19 0.071(3) 0.063(3) 0.153(4) -0.010(3) 0.052(3) -0.010(2)
C20 0.056(2) 0.055(2) 0.102(3) -0.004(2) 0.037(2) -0.0014(18)
C21 0.051(2) 0.047(2) 0.070(2) 0.0088(17) 0.0283(18) 0.0087(16)
C22 0.050(2) 0.063(2) 0.070(2) -0.0060(19) 0.0318(18) -0.0030(18)
O22 0.0805(19) 0.095(2) 0.0757(18) -0.0264(16) 0.0409(16) -0.0131(16)
C23 0.062(2) 0.078(3) 0.071(3) 0.013(2) 0.022(2) -0.005(2)
O23 0.100(2) 0.106(3) 0.118(3) 0.035(2) 0.032(2) -0.030(2)
C24 0.069(2) 0.069(2) 0.064(2) -0.0026(19) 0.0377(19) 0.008(2)
O24 0.0608(18) 0.118(3) 0.108(2) 0.0027(19) 0.0386(17) 0.0235(18)

loop_
_atom_type_symbol
_atom_type_description
_atom_type_scat_dispersion_real
_atom_type_scat_dispersion_imag
_atom_type_scat_source
C C 0.0033 0.0016 'International Tables Vol C Tables 4.2.6.8 and 6.1.1.4'
H H 0.0000 0.0000 'International Tables Vol C Tables 4.2.6.8 and 6.1.1.4'
O O 0.0106 0.0060 'International Tables Vol C Tables 4.2.6.8 and 6.1.1.4'
Cr Cr 0.3209 0.6236 'International Tables Vol C Tables 4.2.6.8 and 6.1.1.4'

loop_
_geom_angle_atom_site_label_1
_geom_angle_atom_site_label_2
_geom_angle_atom_site_label_3
_geom_angle
C24 Cr C23 87.10(18)
C24 Cr C22 86.26(16)
C23 Cr C22 87.41(17)
C24 Cr C5 90.03(16)
C23 Cr C5 135.03(17)
C22 Cr C5 137.18(16)
C24 Cr C7 136.18(15)
C23 Cr C7 135.87(15)
C22 Cr C7 87.59(14)
C5 Cr C7 66.41(13)
C24 Cr C6 103.52(15)
C23 Cr C6 165.25(16)
C22 Cr C6 103.27(15)
C5 Cr C6 36.78(14)
C7 Cr C6 36.82(12)
C24 Cr C7A 167.51(14)
C23 Cr C7A 102.48(15)
C22 Cr C7A 101.99(13)
C5 Cr C7A 77.54(13)
C7 Cr C7A 36.67(12)
C6 Cr C7A 65.67(12)
C24 Cr C4 104.92(15)
C23 Cr C4 101.78(16)
C22 Cr C4 165.73(14)
C5 Cr C4 36.46(13)
C7 Cr C4 78.21(13)
C6 Cr C4 65.87(14)
C7A Cr C4 65.58(13)
C24 Cr C3A 137.80(14)
C23 Cr C3A 88.09(15)
C22 Cr C3A 135.34(14)
C5 Cr C3A 65.06(14)
C7 Cr C3A 65.96(12)
C6 Cr C3A 77.16(13)
C7A Cr C3A 36.55(12)
C4 Cr C3A 35.93(13)
C2 C1 C7A 107.8(3)
C2 C1 C8 129.0(3)
C7A C1 C8 123.2(3)
C1 C2 C3 112.5(3)
C1 C2 H2 123.7
C3 C2 H2 123.7
C3A C3 C2 102.4(3)
C3A C3 H3A 111.3
C2 C3 H3A 111.3
C3A C3 H3B 111.3
C2 C3 H3B 111.3
H3A C3 H3B 109.2
C4 C3A C7A 120.9(3)
C4 C3A C3 131.1(3)
C7A C3A C3 108.0(3)
C4 C3A Cr 71.9(2)
C7A C3A Cr 71.51(19)
C3 C3A Cr 130.0(2)
C3A C4 C5 119.0(3)
C3A C4 Cr 72.1(2)
C5 C4 Cr 70.2(2)
C3A C4 H4 120.5
C5 C4 H4 120.5
Cr C4 H4 129.6
C4 C5 C6 121.2(3)
C4 C5 Cr 73.4(2)
C6 C5 Cr 72.4(2)
C4 C5 H5 119.4
C6 C5 H5 119.4
Cr C5 H5 126.8
C5 C6 C7 119.5(3)
C5 C6 Cr 70.8(2)
C7 C6 Cr 71.03(19)
C5 C6 H6 120.2
C7 C6 H6 120.2
Cr C6 H6 130.5
C6 C7 C7A 119.7(3)
C6 C7 Cr 72.16(19)
C7A C7 Cr 72.91(19)
C6 C7 H7 120.2
C7A C7 H7 120.2
Cr C7 H7 126.7
C7 C7A C3A 119.6(3)
C7 C7A C1 131.2(3)
C3A C7A C1 109.2(3)
C7 C7A Cr 70.43(18)
C3A C7A Cr 71.94(19)
C1 C7A Cr 127.5(2)
C21 C8 C9 120.4(3)
C21 C8 C1 119.9(3)
C9 C8 C1 119.7(3)
C8 C9 C10 122.9(3)
C8 C9 C14 119.3(3)
C10 C9 C14 117.8(4)
C11 C10 C9 121.0(5)
C11 C10 H10 119.5
C9 C10 H10 119.5
C10 C11 C12 120.7(5)
C10 C11 H11 119.6
C12 C11 H11 119.6
C13 C12 C11 120.8(5)
C13 C12 H12 119.6
C11 C12 H12 119.6
C12 C13 C14 121.3(5)
C12 C13 H13 119.3
C14 C13 H13 119.3
C15 C14 C9 119.3(4)
C15 C14 C13 122.4(4)
C9 C14 C13 118.3(4)
C16 C15 C14 122.7(4)
C16 C15 H15 118.7
C14 C15 H15 118.7
C15 C16 C17 122.8(4)
C15 C16 C21 119.4(4)
C17 C16 C21 117.8(4)
C18 C17 C16 122.0(4)
C18 C17 H17 119.0
C16 C17 H17 119.0
C17 C18 C19 120.1(4)
C17 C18 H18 119.9
C19 C18 H18 119.9
C20 C19 C18 120.8(5)
C20 C19 H19 119.6
C18 C19 H19 119.6
C19 C20 C21 121.0(4)
C19 C20 H20 119.5
C21 C20 H20 119.5
C8 C21 C20 122.8(3)
C8 C21 C16 118.9(3)
C20 C21 C16 118.3(3)
O22 C22 Cr 178.7(3)
O23 C23 Cr 178.3(4)
O24 C24 Cr 177.1(4)

loop_
_geom_bond_atom_site_label_1
_geom_bond_atom_site_label_2
_geom_bond_distance
Cr C24 1.823(4)
Cr C23 1.825(4)
Cr C22 1.827(4)
Cr C5 2.210(4)
Cr C7 2.216(3)
Cr C6 2.230(4)
Cr C7A 2.248(3)
Cr C4 2.251(3)
Cr C3A 2.253(3)
C1 C2 1.329(5)
C1 C7A 1.465(5)
C1 C8 1.488(5)
C2 C3 1.501(5)
C2 H2 0.9300
C3 C3A 1.496(5)
C3 H3A 0.9700
C3 H3B 0.9700
C3A C4 1.389(5)
C3A C7A 1.411(5)
C4 C5 1.396(5)
C4 H4 0.9300
C5 C6 1.401(5)
C5 H5 0.9300
C6 C7 1.404(5)
C6 H6 0.9300
C7 C7A 1.404(5)
C7 H7 0.9300
C8 C21 1.398(5)
C8 C9 1.406(5)
C9 C10 1.418(5)
C9 C14 1.429(5)
C10 C11 1.359(6)
C10 H10 0.9300
C11 C12 1.398(8)
C11 H11 0.9300
C12 C13 1.325(7)
C12 H12 0.9300
C13 C14 1.434(6)
C13 H13 0.9300
C14 C15 1.373(6)
C15 C16 1.361(6)
C15 H15 0.9300
C16 C17 1.405(6)
C16 C21 1.445(5)
C17 C18 1.348(7)
C17 H17 0.9300
C18 C19 1.405(7)
C18 H18 0.9300
C19 C20 1.349(6)
C19 H19 0.9300
C20 C21 1.414(5)
C20 H20 0.9300
C22 O22 1.151(4)
C23 O23 1.143(4)
C24 O24 1.146(4)

loop_
_geom_torsion_atom_site_label_1
_geom_torsion_atom_site_label_2
_geom_torsion_atom_site_label_3
_geom_torsion_atom_site_label_4
_geom_torsion
C7A C1 C2 C3 1.5(4)
C8 C1 C2 C3 -176.7(3)
C1 C2 C3 C3A 0.2(4)
C2 C3 C3A C4 -179.9(4)
C2 C3 C3A C7A -1.8(4)
C2 C3 C3A Cr 78.8(4)
C24 Cr C3A C4 -29.6(3)
C23 Cr C3A C4 -113.2(3)
C22 Cr C3A C4 162.4(2)
C5 Cr C3A C4 29.6(2)
C7 Cr C3A C4 103.5(2)
C6 Cr C3A C4 66.4(2)
C7A Cr C3A C4 132.7(3)
C24 Cr C3A C7A -162.4(2)
C23 Cr C3A C7A 114.1(2)
C22 Cr C3A C7A 29.7(3)
C5 Cr C3A C7A -103.2(2)
C7 Cr C3A C7A -29.17(18)
C6 Cr C3A C7A -66.3(2)
C4 Cr C3A C7A -132.7(3)
C24 Cr C3A C3 99.4(4)
C23 Cr C3A C3 15.8(3)
C22 Cr C3A C3 -68.6(4)
C5 Cr C3A C3 158.6(4)
C7 Cr C3A C3 -127.4(3)
C6 Cr C3A C3 -164.6(3)
C7A Cr C3A C3 -98.3(4)
C4 Cr C3A C3 129.0(4)
C7A C3A C4 C5 0.2(5)
C3 C3A C4 C5 178.1(4)
Cr C3A C4 C5 -54.1(3)
C7A C3A C4 Cr 54.3(3)
C3 C3A C4 Cr -127.8(4)
C24 Cr C4 C3A 159.9(2)
C23 Cr C4 C3A 69.8(2)
C22 Cr C4 C3A -59.5(7)
C5 Cr C4 C3A -131.2(3)
C7 Cr C4 C3A -65.1(2)
C6 Cr C4 C3A -101.7(2)
C7A Cr C4 C3A -28.7(2)
C24 Cr C4 C5 -68.9(2)
C23 Cr C4 C5 -159.0(2)
C22 Cr C4 C5 71.7(7)
C7 Cr C4 C5 66.1(2)
C6 Cr C4 C5 29.5(2)
C7A Cr C4 C5 102.5(2)
C3A Cr C4 C5 131.2(3)
C3A C4 C5 C6 -1.7(5)
Cr C4 C5 C6 -56.7(3)
C3A C4 C5 Cr 55.0(3)
C24 Cr C5 C4 115.6(2)
C23 Cr C5 C4 29.7(3)
C22 Cr C5 C4 -159.9(2)
C7 Cr C5 C4 -102.5(2)
C6 Cr C5 C4 -131.4(3)
C7A Cr C5 C4 -65.6(2)
C3A Cr C5 C4 -29.1(2)
C24 Cr C5 C6 -113.0(2)
C23 Cr C5 C6 161.1(2)
C22 Cr C5 C6 -28.4(3)
C7 Cr C5 C6 29.0(2)
C7A Cr C5 C6 65.8(2)
C4 Cr C5 C6 131.4(3)
C3A Cr C5 C6 102.3(2)
C4 C5 C6 C7 3.5(5)
Cr C5 C6 C7 -53.6(3)
C4 C5 C6 Cr 57.1(3)
C24 Cr C6 C5 71.3(2)
C23 Cr C6 C5 -63.9(7)
C22 Cr C6 C5 160.6(2)
C7 Cr C6 C5 -132.2(3)
C7A Cr C6 C5 -102.1(2)
C4 Cr C6 C5 -29.2(2)
C3A Cr C6 C5 -65.3(2)
C24 Cr C6 C7 -156.5(2)
C23 Cr C6 C7 68.3(7)
C22 Cr C6 C7 -67.2(2)
C5 Cr C6 C7 132.2(3)
C7A Cr C6 C7 30.12(19)
C4 Cr C6 C7 103.0(2)
C3A Cr C6 C7 66.9(2)
C5 C6 C7 C7A -3.9(5)
Cr C6 C7 C7A -57.4(3)
C5 C6 C7 Cr 53.5(3)
C24 Cr C7 C6 34.0(3)
C23 Cr C7 C6 -160.1(2)
C22 Cr C7 C6 116.1(2)
C5 Cr C7 C6 -28.9(2)
C7A Cr C7 C6 -130.0(3)
C4 Cr C7 C6 -65.3(2)
C3A Cr C7 C6 -100.9(2)
C24 Cr C7 C7A 164.1(2)
C23 Cr C7 C7A -30.1(3)
C22 Cr C7 C7A -113.9(2)
C5 Cr C7 C7A 101.1(2)
C6 Cr C7 C7A 130.0(3)
C4 Cr C7 C7A 64.7(2)
C3A Cr C7 C7A 29.09(18)
C6 C7 C7A C3A 2.5(5)
Cr C7 C7A C3A -54.6(3)
C6 C7 C7A C1 -179.8(3)
Cr C7 C7A C1 123.2(3)
C6 C7 C7A Cr 57.0(3)
C4 C3A C7A C7 -0.6(5)
C3 C3A C7A C7 -179.0(3)
Cr C3A C7A C7 53.8(3)
C4 C3A C7A C1 -178.9(3)
C3 C3A C7A C1 2.8(4)
Cr C3A C7A C1 -124.4(2)
C4 C3A C7A Cr -54.5(3)
C3 C3A C7A Cr 127.2(3)
C2 C1 C7A C7 179.3(3)
C8 C1 C7A C7 -2.4(5)
C2 C1 C7A C3A -2.7(4)
C8 C1 C7A C3A 175.6(3)
C2 C1 C7A Cr -84.3(3)
C8 C1 C7A Cr 94.0(3)
C24 Cr C7A C7 -61.5(7)
C23 Cr C7A C7 159.0(2)
C22 Cr C7A C7 69.1(2)
C5 Cr C7A C7 -67.1(2)
C6 Cr C7A C7 -30.24(19)
C4 Cr C7A C7 -103.5(2)
C3A Cr C7A C7 -131.8(3)
C24 Cr C7A C3A 70.3(7)
C23 Cr C7A C3A -69.2(2)
C22 Cr C7A C3A -159.1(2)
C5 Cr C7A C3A 64.7(2)
C7 Cr C7A C3A 131.8(3)
C6 Cr C7A C3A 101.6(2)
C4 Cr C7A C3A 28.3(2)
C24 Cr C7A C1 171.0(6)
C23 Cr C7A C1 31.5(3)
C22 Cr C7A C1 -58.4(3)
C5 Cr C7A C1 165.4(3)
C7 Cr C7A C1 -127.5(4)
C6 Cr C7A C1 -157.7(3)
C4 Cr C7A C1 129.0(3)
C3A Cr C7A C1 100.7(3)
C2 C1 C8 C21 -106.6(4)
C7A C1 C8 C21 75.5(4)
C2 C1 C8 C9 75.3(5)
C7A C1 C8 C9 -102.6(4)
C21 C8 C9 C10 -179.0(3)
C1 C8 C9 C10 -0.9(5)
C21 C8 C9 C14 0.2(5)
C1 C8 C9 C14 178.4(3)
C8 C9 C10 C11 -179.0(4)
C14 C9 C10 C11 1.8(6)
C9 C10 C11 C12 0.2(7)
C10 C11 C12 C13 -1.4(8)
C11 C12 C13 C14 0.5(8)
C8 C9 C14 C15 -1.3(5)
C10 C9 C14 C15 178.0(3)
C8 C9 C14 C13 178.2(3)
C10 C9 C14 C13 -2.6(5)
C12 C13 C14 C15 -179.0(5)
C12 C13 C14 C9 1.5(7)
C9 C14 C15 C16 1.0(6)
C13 C14 C15 C16 -178.4(4)
C14 C15 C16 C17 178.8(4)
C14 C15 C16 C21 0.3(6)
C15 C16 C17 C18 -178.4(4)
C21 C16 C17 C18 0.1(6)
C16 C17 C18 C19 1.1(7)
C17 C18 C19 C20 -1.3(8)
C18 C19 C20 C21 0.2(7)
C9 C8 C21 C20 -177.6(3)
C1 C8 C21 C20 4.2(5)
C9 C8 C21 C16 1.1(5)
C1 C8 C21 C16 -177.0(3)
C19 C20 C21 C8 179.8(4)
C19 C20 C21 C16 1.0(6)
C15 C16 C21 C8 -1.4(5)
C17 C16 C21 C8 -180.0(3)
C15 C16 C21 C20 177.4(3)
C17 C16 C21 C20 -1.2(5)
